data_4085493
loop_
_publ_author_name
'Noor, Awal'
'Schwarz, Stefan'
'Kempe, Rhett'

_publ_section_title
;
 Low-Valent Aminopyridinato Chromium Methyl Complexes via Reductive
 Alkylation and via Oxidative Addition of Iodomethane by a Cr--Cr
 Quintuple Bond
;
_journal_issue 11
_journal_name_full Organometallics
_journal_page_first 2122
_journal_paper_doi 10.1021/om501230g
_journal_volume 34
_journal_year 2015
_chemical_formula_sum 'C43 H66 Cl2 Cr N2 O2'
_chemical_formula_weight 765.88
_chemical_name_common 'Compound 3'
_chemical_name_systematic
;
 ?
;
_space_group_IT_number 2
_symmetry_cell_setting triclinic
_symmetry_space_group_name_Hall '-P 1'
_symmetry_space_group_name_H-M 'P -1'
_atom_sites_solution_hydrogens geom
_atom_sites_solution_primary direct
_atom_sites_solution_secondary difmap
_audit_creation_method SHELXL-97
_cell_angle_alpha 63.156(5)
_cell_angle_beta 86.600(5)
_cell_angle_gamma 78.347(5)
_cell_formula_units_Z 2
_cell_length_a 10.5940(10)
_cell_length_b 14.8900(10)
_cell_length_c 15.4030(10)
_cell_measurement_reflns_used all
_cell_measurement_temperature 190(2)
_cell_volume 2121.8(3)
_computing_data_collection X-AREA-STOE
_computing_structure_refinement 'SHELXL-97 (Sheldrick, 1997)'
_computing_structure_solution SIR97
_diffrn_ambient_temperature 190(2)
_diffrn_measured_fraction_theta_full 0.980
_diffrn_measured_fraction_theta_max 0.980
_diffrn_measurement_device_type STOE-IPDSII
_diffrn_radiation_monochromator graphite
_diffrn_radiation_source 'fine-focus sealed tube'
_diffrn_radiation_type MoK\a
_diffrn_radiation_wavelength 0.71069
_diffrn_reflns_av_R_equivalents 0.0614
_diffrn_reflns_av_sigmaI/netI 0.0659
_diffrn_reflns_limit_h_max 12
_diffrn_reflns_limit_h_min -12
_diffrn_reflns_limit_k_max 18
_diffrn_reflns_limit_k_min -18
_diffrn_reflns_limit_l_max 18
_diffrn_reflns_limit_l_min -18
_diffrn_reflns_number 27975
_diffrn_reflns_theta_full 25.80
_diffrn_reflns_theta_max 25.80
_diffrn_reflns_theta_min 1.48
_exptl_absorpt_coefficient_mu 0.431
_exptl_absorpt_correction_type none
_exptl_crystal_colour green
_exptl_crystal_density_diffrn 1.199
_exptl_crystal_density_method 'not measured'
_exptl_crystal_description prism
_exptl_crystal_F_000 824
_exptl_crystal_size_max 0.4
_exptl_crystal_size_mid 0.3
_exptl_crystal_size_min 0.1
_refine_diff_density_max 0.516
_refine_diff_density_min -0.327
_refine_diff_density_rms 0.053
_refine_ls_extinction_method none
_refine_ls_goodness_of_fit_ref 0.940
_refine_ls_hydrogen_treatment mixed
_refine_ls_matrix_type full
_refine_ls_number_parameters 451
_refine_ls_number_reflns 8002
_refine_ls_number_restraints 0
_refine_ls_restrained_S_all 0.940
_refine_ls_R_factor_all 0.0796
_refine_ls_R_factor_gt 0.0443
_refine_ls_shift/su_max 0.001
_refine_ls_shift/su_mean 0.000
_refine_ls_structure_factor_coef Fsqd
_refine_ls_weighting_details 'calc w=1/[\s^2^(Fo^2^)+(0.0523P)^2^+0.0000P] where P=(Fo^2^+2Fc^2^)/3'
_refine_ls_weighting_scheme calc
_refine_ls_wR_factor_gt 0.0916
_refine_ls_wR_factor_ref 0.1005
_reflns_number_gt 5425
_reflns_number_total 8002
_reflns_threshold_expression >2sigma(I)
_cod_data_source_file om501230g_si_001.cif
_cod_data_source_block k157a
_cod_depositor_comments 'Adding full bibliography for 4085493--4085498.cif.'
_cod_original_sg_symbol_H-M P-1
_cod_database_code 4085493

loop_
_symmetry_equiv_pos_as_xyz
'x, y, z'
'-x, -y, -z'

loop_
_atom_site_label
_atom_site_type_symbol
_atom_site_fract_x
_atom_site_fract_y
_atom_site_fract_z
_atom_site_U_iso_or_equiv
_atom_site_adp_type
_atom_site_occupancy
_atom_site_symmetry_multiplicity
_atom_site_calc_flag
_atom_site_refinement_flags
C1 C 0.8793(2) 0.15623(18) 0.79217(18) 0.0244(5) Uani 1 1 d .
C2 C 1.0008(2) 0.09203(19) 0.82371(19) 0.0303(6) Uani 1 1 d .
H2 H 1.0221 0.0299 0.8179 0.036 Uiso 1 1 calc R
C3 C 1.0878(3) 0.1209(2) 0.8630(2) 0.0354(7) Uani 1 1 d .
H3 H 1.1713 0.0793 0.8835 0.042 Uiso 1 1 calc R
C4 C 1.0549(2) 0.2113(2) 0.8732(2) 0.0312(6) Uani 1 1 d .
H4 H 1.1163 0.2315 0.8997 0.037 Uiso 1 1 calc R
C5 C 0.9339(2) 0.27048(18) 0.84490(18) 0.0248(5) Uani 1 1 d .
C6 C 0.8888(2) 0.36036(18) 0.86666(19) 0.0248(6) Uani 1 1 d .
C7 C 0.8510(2) 0.34108(18) 0.96123(19) 0.0263(6) Uani 1 1 d .
C8 C 0.8109(2) 0.42456(19) 0.9813(2) 0.0297(6) Uani 1 1 d .
H8 H 0.7832 0.4123 1.0447 0.036 Uiso 1 1 calc R
C9 C 0.8100(2) 0.52468(19) 0.9123(2) 0.0300(6) Uani 1 1 d .
C10 C 0.8501(3) 0.54113(19) 0.8205(2) 0.0323(6) Uani 1 1 d .
H10 H 0.8506 0.6095 0.7727 0.039 Uiso 1 1 calc R
C11 C 0.8902(2) 0.46107(19) 0.7949(2) 0.0286(6) Uani 1 1 d .
C12 C 0.9427(3) 0.4823(2) 0.6952(2) 0.0359(7) Uani 1 1 d .
H12 H 0.9432 0.4206 0.6849 0.043 Uiso 1 1 calc R
C13 C 0.8619(3) 0.5744(2) 0.6126(2) 0.0501(8) Uani 1 1 d .
H13A H 0.9003 0.5838 0.5504 0.075 Uiso 1 1 calc R
H13B H 0.8593 0.6360 0.6213 0.075 Uiso 1 1 calc R
H13C H 0.7741 0.5627 0.6130 0.075 Uiso 1 1 calc R
C14 C 1.0822(3) 0.4960(3) 0.6935(2) 0.0467(8) Uani 1 1 d .
H14A H 1.1166 0.5093 0.6292 0.070 Uiso 1 1 calc R
H14B H 1.1344 0.4334 0.7433 0.070 Uiso 1 1 calc R
H14C H 1.0850 0.5541 0.7067 0.070 Uiso 1 1 calc R
C15 C 0.7628(3) 0.6147(2) 0.9361(2) 0.0366(7) Uani 1 1 d .
H15 H 0.7959 0.6754 0.8861 0.044 Uiso 1 1 calc R
C16 C 0.6161(3) 0.6425(2) 0.9302(3) 0.0522(9) Uani 1 1 d .
H16A H 0.5876 0.7005 0.9455 0.078 Uiso 1 1 calc R
H16B H 0.5812 0.5834 0.9770 0.078 Uiso 1 1 calc R
H16C H 0.5852 0.6618 0.8643 0.078 Uiso 1 1 calc R
C17 C 0.8125(3) 0.5934(2) 1.0362(3) 0.0501(9) Uani 1 1 d .
H17A H 0.7797 0.6531 1.0480 0.075 Uiso 1 1 calc R
H17B H 0.9070 0.5800 1.0381 0.075 Uiso 1 1 calc R
H17C H 0.7826 0.5333 1.0865 0.075 Uiso 1 1 calc R
C18 C 0.8574(3) 0.23392(19) 1.0430(2) 0.0316(6) Uani 1 1 d .
H18 H 0.8737 0.1849 1.0138 0.038 Uiso 1 1 calc R
C19 C 0.7322(3) 0.2210(2) 1.0973(2) 0.0442(7) Uani 1 1 d .
H19A H 0.7411 0.1505 1.1491 0.066 Uiso 1 1 calc R
H19B H 0.6615 0.2353 1.0518 0.066 Uiso 1 1 calc R
H19C H 0.7136 0.2689 1.1259 0.066 Uiso 1 1 calc R
C20 C 0.9709(3) 0.2067(2) 1.1135(2) 0.0465(8) Uani 1 1 d .
H20A H 0.9746 0.1372 1.1663 0.070 Uiso 1 1 calc R
H20B H 0.9590 0.2557 1.1408 0.070 Uiso 1 1 calc R
H20C H 1.0515 0.2096 1.0786 0.070 Uiso 1 1 calc R
C21 C 0.5013(3) 0.2469(2) 0.6021(2) 0.0376(7) Uani 1 1 d .
H21A H 0.5643 0.1837 0.6121 0.045 Uiso 1 1 calc R
H21B H 0.5231 0.3050 0.5427 0.045 Uiso 1 1 calc R
C22 C 0.3678(3) 0.2343(3) 0.5924(3) 0.0493(8) Uani 1 1 d .
H22A H 0.3620 0.1608 0.6238 0.059 Uiso 1 1 calc R
H22B H 0.3395 0.2652 0.5231 0.059 Uiso 1 1 calc R
C23 C 0.2875(3) 0.2900(3) 0.6437(3) 0.0559(9) Uani 1 1 d .
H23A H 0.2632 0.3645 0.6000 0.067 Uiso 1 1 calc R
H23B H 0.2082 0.2623 0.6683 0.067 Uiso 1 1 calc R
C24 C 0.3761(2) 0.2694(2) 0.7262(2) 0.0402(7) Uani 1 1 d .
H24A H 0.3543 0.3247 0.7466 0.048 Uiso 1 1 calc R
H24B H 0.3707 0.2030 0.7829 0.048 Uiso 1 1 calc R
C25 C 0.4997(3) 0.4998(2) 0.6439(2) 0.0383(7) Uani 1 1 d .
H25A H 0.4468 0.4715 0.6152 0.046 Uiso 1 1 calc R
H25B H 0.5607 0.5348 0.5950 0.046 Uiso 1 1 calc R
C26 C 0.4164(3) 0.5723(3) 0.6748(3) 0.0588(10) Uani 1 1 d .
H26A H 0.4120 0.6441 0.6245 0.071 Uiso 1 1 calc R
H26B H 0.3279 0.5582 0.6858 0.071 Uiso 1 1 calc R
C27 C 0.4759(4) 0.5559(3) 0.7649(3) 0.0744(12) Uani 1 1 d .
H27A H 0.4095 0.5692 0.8079 0.089 Uiso 1 1 calc R
H27B H 0.5376 0.6021 0.7511 0.089 Uiso 1 1 calc R
C28 C 0.5435(3) 0.4473(2) 0.8112(2) 0.0369(7) Uani 1 1 d .
H28A H 0.6251 0.4398 0.8442 0.044 Uiso 1 1 calc R
H28B H 0.4887 0.4037 0.8598 0.044 Uiso 1 1 calc R
C29 C 0.7863(2) 0.06820(18) 0.72134(18) 0.0242(5) Uani 1 1 d .
C30 C 0.8715(2) 0.06547(19) 0.64842(19) 0.0282(6) Uani 1 1 d .
C31 C 0.8809(3) -0.0155(2) 0.6244(2) 0.0352(6) Uani 1 1 d .
H31 H 0.9400 -0.0196 0.5769 0.042 Uiso 1 1 calc R
C32 C 0.8073(3) -0.0892(2) 0.6674(2) 0.0392(7) Uani 1 1 d .
H32 H 0.8166 -0.1441 0.6505 0.047 Uiso 1 1 calc R
C33 C 0.7201(3) -0.0831(2) 0.7350(2) 0.0349(6) Uani 1 1 d .
H33 H 0.6674 -0.1331 0.7631 0.042 Uiso 1 1 calc R
C34 C 0.7072(2) -0.00519(18) 0.76336(19) 0.0269(6) Uani 1 1 d .
C35 C 0.6151(2) -0.0032(2) 0.84178(19) 0.0300(6) Uani 1 1 d .
H35 H 0.5905 0.0696 0.8309 0.036 Uiso 1 1 calc R
C36 C 0.6823(3) -0.0654(2) 0.9413(2) 0.0453(8) Uani 1 1 d .
H36A H 0.6219 -0.0630 0.9913 0.068 Uiso 1 1 calc R
H36B H 0.7565 -0.0366 0.9441 0.068 Uiso 1 1 calc R
H36C H 0.7119 -0.1368 0.9530 0.068 Uiso 1 1 calc R
C37 C 0.4905(3) -0.0391(2) 0.8393(2) 0.0415(7) Uani 1 1 d .
H37A H 0.4356 -0.0353 0.8915 0.062 Uiso 1 1 calc R
H37B H 0.5113 -0.1102 0.8487 0.062 Uiso 1 1 calc R
H37C H 0.4449 0.0051 0.7763 0.062 Uiso 1 1 calc R
C38 C 0.9478(2) 0.1488(2) 0.5905(2) 0.0331(6) Uani 1 1 d .
H38 H 0.9347 0.1980 0.6194 0.040 Uiso 1 1 calc R
C39 C 0.8959(3) 0.2078(2) 0.4852(2) 0.0435(7) Uani 1 1 d .
H39A H 0.9452 0.2616 0.4483 0.065 Uiso 1 1 calc R
H39B H 0.8048 0.2392 0.4837 0.065 Uiso 1 1 calc R
H39C H 0.9043 0.1606 0.4560 0.065 Uiso 1 1 calc R
C40 C 1.0924(3) 0.1077(3) 0.5930(3) 0.0476(8) Uani 1 1 d .
H40A H 1.1255 0.0706 0.6607 0.071 Uiso 1 1 calc R
H40B H 1.1366 0.1651 0.5569 0.071 Uiso 1 1 calc R
H40C H 1.1079 0.0610 0.5629 0.071 Uiso 1 1 calc R
C41 C 0.5706(4) 0.1227(3) 0.4283(3) 0.0724(11) Uani 1 1 d .
H41A H 0.4882 0.1727 0.4153 0.087 Uiso 1 1 calc R
H41B H 0.6174 0.1216 0.4826 0.087 Uiso 1 1 calc R
C42 C 0.6496(4) 0.1570(3) 0.3394(3) 0.0804(13) Uani 1 1 d .
H42A H 0.6657 0.2254 0.3227 0.121 Uiso 1 1 calc R
H42B H 0.6028 0.1597 0.2850 0.121 Uiso 1 1 calc R
H42C H 0.7320 0.1084 0.3523 0.121 Uiso 1 1 calc R
C43 C 0.5422(4) 0.0168(3) 0.4583(3) 0.0645(10) Uani 1 1 d .
H43A H 0.5010 0.0170 0.4021 0.077 Uiso 1 1 calc R
H43B H 0.6247 -0.0336 0.4750 0.077 Uiso 1 1 calc R
N1 N 0.77736(18) 0.14585(15) 0.75253(15) 0.0240(5) Uani 1 1 d .
N2 N 0.84832(18) 0.24497(15) 0.80240(15) 0.0237(4) Uani 1 1 d .
O1 O 0.50353(16) 0.26669(13) 0.68623(13) 0.0300(4) Uani 1 1 d .
O2 O 0.56910(17) 0.41848(13) 0.73210(13) 0.0315(4) Uani 1 1 d .
Cl1 Cl 0.59103(6) 0.20278(5) 0.89717(5) 0.03298(16) Uani 1 1 d .
Cl2 Cl 0.73686(6) 0.36955(5) 0.58721(5) 0.03270(16) Uani 1 1 d .
Cr1 Cr 0.66724(4) 0.27691(3) 0.74250(3) 0.02313(11) Uani 1 1 d .

loop_
_atom_site_aniso_label
_atom_site_aniso_U_11
_atom_site_aniso_U_22
_atom_site_aniso_U_33
_atom_site_aniso_U_23
_atom_site_aniso_U_13
_atom_site_aniso_U_12
C1 0.0290(13) 0.0235(12) 0.0223(14) -0.0115(11) 0.0022(11) -0.0058(10)
C2 0.0323(14) 0.0262(13) 0.0353(16) -0.0187(13) -0.0033(12) 0.0014(11)
C3 0.0292(14) 0.0367(15) 0.0424(18) -0.0239(14) -0.0096(12) 0.0070(12)
C4 0.0277(13) 0.0356(14) 0.0371(16) -0.0224(13) -0.0053(12) -0.0036(11)
C5 0.0272(13) 0.0229(12) 0.0255(14) -0.0118(11) 0.0004(11) -0.0054(10)
C6 0.0223(12) 0.0229(12) 0.0302(15) -0.0134(12) -0.0040(11) -0.0019(10)
C7 0.0233(13) 0.0258(13) 0.0321(15) -0.0146(12) -0.0015(11) -0.0049(10)
C8 0.0310(14) 0.0297(14) 0.0328(16) -0.0182(13) 0.0038(12) -0.0060(11)
C9 0.0259(13) 0.0254(13) 0.0414(17) -0.0185(13) -0.0032(12) -0.0011(11)
C10 0.0360(15) 0.0209(13) 0.0382(17) -0.0109(12) -0.0039(13) -0.0060(11)
C11 0.0279(13) 0.0266(13) 0.0313(15) -0.0126(12) -0.0043(11) -0.0046(11)
C12 0.0464(17) 0.0294(14) 0.0321(17) -0.0130(13) 0.0005(13) -0.0097(12)
C13 0.054(2) 0.0509(19) 0.0358(19) -0.0084(16) -0.0040(15) -0.0156(16)
C14 0.0408(17) 0.0517(19) 0.0415(19) -0.0181(16) 0.0078(14) -0.0047(14)
C15 0.0359(15) 0.0264(13) 0.0530(19) -0.0231(14) 0.0017(14) -0.0051(12)
C16 0.0416(17) 0.0454(18) 0.079(3) -0.0414(19) -0.0077(17) 0.0061(14)
C17 0.0527(19) 0.0441(18) 0.070(2) -0.0416(18) -0.0086(17) -0.0010(15)
C18 0.0408(15) 0.0242(13) 0.0324(16) -0.0143(12) 0.0024(12) -0.0084(11)
C19 0.0526(19) 0.0427(17) 0.0390(19) -0.0159(15) 0.0084(15) -0.0211(15)
C20 0.0521(19) 0.0309(15) 0.048(2) -0.0097(15) -0.0100(15) -0.0054(14)
C21 0.0367(15) 0.0482(17) 0.0338(17) -0.0249(15) -0.0059(13) -0.0031(13)
C22 0.0429(18) 0.062(2) 0.053(2) -0.0336(18) -0.0082(15) -0.0099(15)
C23 0.0322(16) 0.084(3) 0.067(2) -0.049(2) -0.0060(16) -0.0044(16)
C24 0.0239(14) 0.0573(19) 0.0467(19) -0.0300(16) 0.0048(13) -0.0083(13)
C25 0.0421(16) 0.0309(15) 0.0339(17) -0.0123(13) -0.0090(13) 0.0069(12)
C26 0.064(2) 0.0451(19) 0.060(2) -0.0277(18) -0.0164(18) 0.0195(16)
C27 0.096(3) 0.060(2) 0.063(3) -0.040(2) -0.017(2) 0.031(2)
C28 0.0380(15) 0.0383(15) 0.0389(17) -0.0247(14) -0.0034(13) 0.0024(12)
C29 0.0269(13) 0.0213(12) 0.0252(14) -0.0123(11) -0.0052(11) -0.0001(10)
C30 0.0307(14) 0.0265(13) 0.0291(15) -0.0138(12) -0.0007(11) -0.0055(11)
C31 0.0435(16) 0.0322(15) 0.0353(17) -0.0204(13) 0.0059(13) -0.0073(12)
C32 0.0550(18) 0.0318(15) 0.0416(18) -0.0253(14) 0.0040(14) -0.0104(13)
C33 0.0436(16) 0.0259(13) 0.0383(17) -0.0146(13) 0.0031(13) -0.0135(12)
C34 0.0312(14) 0.0243(13) 0.0243(14) -0.0101(11) -0.0026(11) -0.0043(11)
C35 0.0341(14) 0.0256(13) 0.0296(15) -0.0114(12) 0.0019(12) -0.0073(11)
C36 0.0435(17) 0.0568(19) 0.0299(17) -0.0148(15) 0.0008(14) -0.0090(15)
C37 0.0392(16) 0.0422(16) 0.0462(19) -0.0207(15) 0.0046(14) -0.0135(13)
C38 0.0346(15) 0.0367(15) 0.0360(17) -0.0224(14) 0.0101(12) -0.0119(12)
C39 0.0538(19) 0.0386(16) 0.0382(19) -0.0160(15) 0.0095(15) -0.0150(14)
C40 0.0356(16) 0.062(2) 0.061(2) -0.0402(19) 0.0119(15) -0.0144(15)
C41 0.101(3) 0.061(2) 0.065(3) -0.037(2) 0.020(2) -0.019(2)
C42 0.099(3) 0.070(3) 0.074(3) -0.040(2) 0.013(2) -0.006(2)
C43 0.065(2) 0.075(3) 0.059(2) -0.039(2) -0.0031(18) -0.003(2)
N1 0.0241(11) 0.0233(10) 0.0270(12) -0.0134(10) -0.0004(9) -0.0041(8)
N2 0.0232(10) 0.0235(10) 0.0238(12) -0.0107(9) -0.0003(9) -0.0026(8)
O1 0.0248(9) 0.0397(10) 0.0314(11) -0.0210(9) 0.0007(8) -0.0063(8)
O2 0.0352(10) 0.0277(9) 0.0298(11) -0.0143(9) -0.0036(8) 0.0026(8)
Cl1 0.0387(4) 0.0336(3) 0.0281(4) -0.0149(3) 0.0066(3) -0.0089(3)
Cl2 0.0350(4) 0.0315(3) 0.0285(4) -0.0113(3) 0.0048(3) -0.0064(3)
Cr1 0.0228(2) 0.0227(2) 0.0246(2) -0.01184(18) -0.00056(16) -0.00252(16)

loop_
_atom_type_symbol
_atom_type_description
_atom_type_scat_dispersion_real
_atom_type_scat_dispersion_imag
_atom_type_scat_source
C C 0.0033 0.0016 'International Tables Vol C Tables 4.2.6.8 and 6.1.1.4'
H H 0.0000 0.0000 'International Tables Vol C Tables 4.2.6.8 and 6.1.1.4'
N N 0.0061 0.0033 'International Tables Vol C Tables 4.2.6.8 and 6.1.1.4'
O O 0.0106 0.0060 'International Tables Vol C Tables 4.2.6.8 and 6.1.1.4'
Cl Cl 0.1484 0.1585 'International Tables Vol C Tables 4.2.6.8 and 6.1.1.4'
Cr Cr 0.3209 0.6236 'International Tables Vol C Tables 4.2.6.8 and 6.1.1.4'

loop_
_geom_angle_atom_site_label_1
_geom_angle_atom_site_label_2
_geom_angle_atom_site_label_3
_geom_angle
_geom_angle_site_symmetry_1
N1 C1 N2 109.0(2) .
N1 C1 C2 130.5(2) .
N2 C1 C2 120.5(2) .
N1 C1 Cr1 53.51(11) .
N2 C1 Cr1 55.45(11) .
C2 C1 Cr1 175.89(18) .
C3 C2 C1 118.4(2) .
C2 C3 C4 120.5(2) .
C5 C4 C3 119.7(2) .
N2 C5 C4 120.4(2) .
N2 C5 C6 118.0(2) .
C4 C5 C6 121.4(2) .
C7 C6 C11 120.8(2) .
C7 C6 C5 118.4(2) .
C11 C6 C5 120.7(2) .
C8 C7 C6 118.1(2) .
C8 C7 C18 118.9(2) .
C6 C7 C18 123.0(2) .
C9 C8 C7 122.6(3) .
C10 C9 C8 118.0(2) .
C10 C9 C15 120.8(2) .
C8 C9 C15 121.2(3) .
C9 C10 C11 122.5(3) .
C10 C11 C6 117.9(2) .
C10 C11 C12 120.4(2) .
C6 C11 C12 121.4(2) .
C11 C12 C13 113.4(2) .
C11 C12 C14 109.3(2) .
C13 C12 C14 110.7(3) .
C16 C15 C9 110.6(2) .
C16 C15 C17 109.8(3) .
C9 C15 C17 112.6(2) .
C7 C18 C19 112.6(2) .
C7 C18 C20 109.8(2) .
C19 C18 C20 110.5(2) .
O1 C21 C22 106.2(2) .
C21 C22 C23 104.1(2) .
C24 C23 C22 102.9(2) .
O1 C24 C23 104.2(2) .
O2 C25 C26 105.6(2) .
C27 C26 C25 105.9(3) .
C26 C27 C28 105.9(3) .
O2 C28 C27 105.5(2) .
C34 C29 C30 120.2(2) .
C34 C29 N1 119.1(2) .
C30 C29 N1 120.7(2) .
C31 C30 C29 118.0(2) .
C31 C30 C38 118.2(2) .
C29 C30 C38 123.7(2) .
C32 C31 C30 122.0(3) .
C31 C32 C33 119.5(2) .
C32 C33 C34 121.5(3) .
C33 C34 C29 118.6(2) .
C33 C34 C35 120.5(2) .
C29 C34 C35 120.8(2) .
C34 C35 C36 110.3(2) .
C34 C35 C37 113.9(2) .
C36 C35 C37 110.4(2) .
C30 C38 C39 109.9(2) .
C30 C38 C40 113.3(2) .
C39 C38 C40 109.8(2) .
C42 C41 C43 112.2(3) .
C43 C43 C41 113.7(4) 2_656
C1 N1 C29 121.56(19) .
C1 N1 Cr1 94.02(14) .
C29 N1 Cr1 143.40(16) .
C5 N2 C1 120.32(19) .
C5 N2 Cr1 148.54(16) .
C1 N2 Cr1 91.07(14) .
C24 O1 C21 109.34(19) .
C24 O1 Cr1 126.79(15) .
C21 O1 Cr1 123.69(15) .
C25 O2 C28 109.06(18) .
C25 O2 Cr1 123.36(14) .
C28 O2 Cr1 127.10(15) .
N1 Cr1 O1 97.49(7) .
N1 Cr1 N2 65.95(8) .
O1 Cr1 N2 163.30(7) .
N1 Cr1 O2 174.39(8) .
O1 Cr1 O2 87.71(7) .
N2 Cr1 O2 108.91(7) .
N1 Cr1 Cl1 94.73(7) .
O1 Cr1 Cl1 90.25(6) .
N2 Cr1 Cl1 89.04(6) .
O2 Cr1 Cl1 87.30(6) .
N1 Cr1 Cl2 91.50(6) .
O1 Cr1 Cl2 91.08(6) .
N2 Cr1 Cl2 91.54(6) .
O2 Cr1 Cl2 86.31(6) .
Cl1 Cr1 Cl2 173.42(3) .
N1 Cr1 C1 32.47(8) .
O1 Cr1 C1 129.94(7) .
N2 Cr1 C1 33.48(7) .
O2 Cr1 C1 142.34(7) .
Cl1 Cr1 C1 92.49(6) .
Cl2 Cr1 C1 91.60(6) .

loop_
_geom_bond_atom_site_label_1
_geom_bond_atom_site_label_2
_geom_bond_distance
_geom_bond_site_symmetry_2
C1 N1 1.339(3) .
C1 N2 1.373(3) .
C1 C2 1.402(3) .
C1 Cr1 2.488(2) .
C2 C3 1.363(4) .
C3 C4 1.397(3) .
C4 C5 1.368(3) .
C5 N2 1.353(3) .
C5 C6 1.503(3) .
C6 C7 1.402(4) .
C6 C11 1.407(4) .
C7 C8 1.392(3) .
C7 C18 1.513(4) .
C8 C9 1.384(4) .
C9 C10 1.378(4) .
C9 C15 1.528(3) .
C10 C11 1.398(3) .
C11 C12 1.516(4) .
C12 C13 1.520(4) .
C12 C14 1.529(4) .
C15 C16 1.522(4) .
C15 C17 1.529(4) .
C18 C19 1.523(4) .
C18 C20 1.534(4) .
C21 O1 1.456(3) .
C21 C22 1.488(4) .
C22 C23 1.505(4) .
C23 C24 1.504(4) .
C24 O1 1.451(3) .
C25 O2 1.458(3) .
C25 C26 1.483(4) .
C26 C27 1.455(5) .
C27 C28 1.479(4) .
C28 O2 1.459(3) .
C29 C34 1.408(4) .
C29 C30 1.409(4) .
C29 N1 1.424(3) .
C30 C31 1.396(3) .
C30 C38 1.519(4) .
C31 C32 1.371(4) .
C32 C33 1.373(4) .
C33 C34 1.393(3) .
C34 C35 1.514(4) .
C35 C36 1.515(4) .
C35 C37 1.529(4) .
C38 C39 1.526(4) .
C38 C40 1.527(4) .
C41 C42 1.497(5) .
C41 C43 1.520(5) .
C43 C43 1.471(7) 2_656
N1 Cr1 2.0056(19) .
N2 Cr1 2.050(2) .
O1 Cr1 2.0461(17) .
O2 Cr1 2.0927(16) .
Cl1 Cr1 2.3028(9) .
Cl2 Cr1 2.3217(9) .
